data_4108447
loop_
_publ_author_name
'Jeyaraman Sankar'
'Shigeki Mori'
'Shohei Saito'
'Harapriya Rath'
'Masaaki Suzuki'
'Yasuhide Inokuma'
'Hiroshi Shinokubo'
'Kil Suk Kim'
'Zin Seok Yoon'
'Jae-Yoon Shin'
'Jong Min Lim'
'Yoichi Matsuzaki'
'Osamu Matsushita'
'Atsuya Muranaka'
'Nagao Kobayashi'
'Dongho Kim'
'Atsuhiro Osuka'

_publ_section_title
;
 Unambiguous Identification of M\"obius Aromaticity for
 meso-Aryl-Substituted [28]Hexaphyrins(1.1.1.1.1.1)
;
_journal_name_full 'Journal of the American Chemical Society'
_journal_page_first 13568
_journal_page_last 13579
_journal_paper_doi 10.1021/ja801983d
_journal_volume 130
_journal_year 2008
_chemical_formula_moiety 'C66 H34 F12 N6, 2(C H Cl3)'
_chemical_formula_sum 'C68 H36 Cl6 F12 N6'
_chemical_formula_weight 1377.73
_chemical_name_systematic
; 
 ? 
;
_space_group_IT_number 14
_symmetry_cell_setting monoclinic
_symmetry_Int_Tables_number 14
_symmetry_space_group_name_Hall '-P 2ybc'
_symmetry_space_group_name_H-M 'P 1 21/c 1'
_atom_sites_solution_hydrogens geom
_atom_sites_solution_primary direct
_atom_sites_solution_secondary difmap
_audit_creation_method SHELXL-97
_cell_angle_alpha 90.00
_cell_angle_beta 106.751(12)
_cell_angle_gamma 90.00
_cell_formula_units_Z 2
_cell_length_a 16.316(12)
_cell_length_b 14.472(10)
_cell_length_c 12.961(10)
_cell_measurement_reflns_used 2523
_cell_measurement_temperature 90(2)
_cell_measurement_theta_max 25.79
_cell_measurement_theta_min 2.61
_cell_volume 2931(4)
_computing_cell_refinement 'Bruker SMART'
_computing_data_collection 'Bruker SMART'
_computing_data_reduction 'Bruker SAINT'
_computing_molecular_graphics 'Bruker SHELXTL'
_computing_publication_material 'Bruker SHELXTL'
_computing_structure_refinement 'SHELXL-97 (Sheldrick, 1997)'
_computing_structure_solution 'SHELXS-97 (Sheldrick, 1990)'
_diffrn_ambient_temperature 90(2)
_diffrn_detector_area_resol_mean 8.366
_diffrn_measured_fraction_theta_full 0.911
_diffrn_measured_fraction_theta_max 0.911
_diffrn_measurement_device_type 'CCD area detector'
_diffrn_measurement_method 'phi and omega scans'
_diffrn_radiation_monochromator graphite
_diffrn_radiation_source 'fine-focus sealed tube'
_diffrn_radiation_type MoK\a
_diffrn_radiation_wavelength 0.71073
_diffrn_reflns_av_R_equivalents 0.0937
_diffrn_reflns_av_sigmaI/netI 0.1368
_diffrn_reflns_limit_h_max 21
_diffrn_reflns_limit_h_min -21
_diffrn_reflns_limit_k_max 18
_diffrn_reflns_limit_k_min -11
_diffrn_reflns_limit_l_max 16
_diffrn_reflns_limit_l_min -14
_diffrn_reflns_number 17026
_diffrn_reflns_theta_full 28.29
_diffrn_reflns_theta_max 28.29
_diffrn_reflns_theta_min 1.92
_exptl_absorpt_coefficient_mu 0.383
_exptl_absorpt_correction_T_max 0.9627
_exptl_absorpt_correction_T_min 0.9274
_exptl_absorpt_correction_type empirical
_exptl_crystal_colour violet
_exptl_crystal_density_diffrn 1.561
_exptl_crystal_description prism
_exptl_crystal_F_000 1392
_exptl_crystal_size_max 0.20
_exptl_crystal_size_mid 0.10
_exptl_crystal_size_min 0.10
_refine_diff_density_max 0.883
_refine_diff_density_min -0.945
_refine_diff_density_rms 0.074
_refine_ls_extinction_method none
_refine_ls_goodness_of_fit_ref 0.908
_refine_ls_hydrogen_treatment constr
_refine_ls_matrix_type full
_refine_ls_number_parameters 415
_refine_ls_number_reflns 6624
_refine_ls_number_restraints 0
_refine_ls_restrained_S_all 0.908
_refine_ls_R_factor_all 0.1532
_refine_ls_R_factor_gt 0.0739
_refine_ls_shift/su_max 0.000
_refine_ls_shift/su_mean 0.000
_refine_ls_structure_factor_coef Fsqd
_refine_ls_weighting_details 'calc w=1/[\s^2^(Fo^2^)+(0.1015P)^2^+0.0000P] where P=(Fo^2^+2Fc^2^)/3'
_refine_ls_weighting_scheme calc
_refine_ls_wR_factor_gt 0.1730
_refine_ls_wR_factor_ref 0.1985
_reflns_number_gt 3192
_reflns_number_total 6624
_reflns_threshold_expression >2sigma(I)
_cod_data_source_file ja801983d_si_005.cif
_cod_data_source_block 71211sankar
_cod_original_sg_symbol_H-M 'P 21/c'
_cod_database_code 4108447

loop_
_symmetry_equiv_pos_as_xyz
'x, y, z'
'-x, y+1/2, -z+1/2'
'-x, -y, -z'
'x, -y-1/2, z-1/2'

loop_
_atom_site_label
_atom_site_type_symbol
_atom_site_fract_x
_atom_site_fract_y
_atom_site_fract_z
_atom_site_U_iso_or_equiv
_atom_site_adp_type
_atom_site_occupancy
_atom_site_symmetry_multiplicity
_atom_site_calc_flag
_atom_site_refinement_flags
C1 C 0.2477(2) 0.8111(2) 0.2242(3) 0.0298(9) Uani 1 1 d .
C2 C 0.2463(2) 0.7671(2) 0.1243(3) 0.0298(9) Uani 1 1 d .
H2 H 0.2008 0.7302 0.0820 0.036 Uiso 1 1 calc R
C3 C 0.3182(2) 0.7856(2) 0.1000(3) 0.0318(9) Uani 1 1 d .
H3 H 0.3321 0.7646 0.0377 0.038 Uiso 1 1 calc R
C4 C 0.3716(2) 0.8426(2) 0.1832(3) 0.0270(8) Uani 1 1 d .
C5 C 0.4505(2) 0.8741(2) 0.1859(3) 0.0279(8) Uani 1 1 d .
C6 C 0.5039(2) 0.9319(2) 0.2700(3) 0.0263(8) Uani 1 1 d .
C7 C 0.4871(2) 0.9894(2) 0.3473(3) 0.0289(8) Uani 1 1 d .
H7 H 0.4324 1.0008 0.3569 0.035 Uiso 1 1 calc R
C8 C 0.56403(19) 1.0274(2) 0.4081(3) 0.0262(8) Uani 1 1 d .
H8 H 0.5711 1.0696 0.4662 0.031 Uiso 1 1 calc R
C9 C 0.6286(2) 0.9932(2) 0.3694(3) 0.0253(8) Uani 1 1 d .
C10 C 0.7190(2) 1.0050(2) 0.3983(3) 0.0286(8) Uani 1 1 d .
C11 C 0.7693(2) 1.0523(2) 0.4855(3) 0.0262(8) Uani 1 1 d .
C12 C 0.8607(2) 1.0654(2) 0.5051(3) 0.0290(9) Uani 1 1 d .
H12 H 0.8950 1.0417 0.4631 0.035 Uiso 1 1 calc R
C13 C 0.8871(2) 1.1173(2) 0.5936(3) 0.0298(9) Uani 1 1 d .
H13 H 0.9438 1.1381 0.6268 0.036 Uiso 1 1 calc R
C14 C 0.8121(2) 1.1358(2) 0.6291(3) 0.0291(9) Uani 1 1 d .
C15 C 0.8157(2) 1.1862(2) 0.7258(3) 0.0300(9) Uani 1 1 d .
C16 C 0.4834(2) 0.8458(3) 0.0939(3) 0.0364(10) Uani 1 1 d .
C17 C 0.4563(3) 0.8870(3) -0.0058(4) 0.0525(13) Uani 1 1 d .
C18 C 0.4793(4) 0.8592(4) -0.0936(4) 0.0757(19) Uani 1 1 d .
H18 H 0.4575 0.8895 -0.1610 0.091 Uiso 1 1 calc R
C19 C 0.5346(4) 0.7862(5) -0.0826(5) 0.089(2) Uani 1 1 d .
H19 H 0.5509 0.7655 -0.1433 0.107 Uiso 1 1 calc R
C20 C 0.5669(4) 0.7422(4) 0.0151(4) 0.0757(17) Uani 1 1 d .
H20 H 0.6058 0.6920 0.0234 0.091 Uiso 1 1 calc R
C21 C 0.5403(3) 0.7743(3) 0.1001(4) 0.0538(12) Uani 1 1 d .
C22 C 0.7621(2) 0.9609(2) 0.3243(3) 0.0347(10) Uani 1 1 d .
C23 C 0.7692(2) 1.0047(3) 0.2329(4) 0.0463(11) Uani 1 1 d .
C24 C 0.8072(3) 0.9672(4) 0.1599(5) 0.0689(16) Uani 1 1 d .
H24 H 0.8093 1.0000 0.0971 0.083 Uiso 1 1 calc R
C25 C 0.8420(3) 0.8798(5) 0.1825(6) 0.081(2) Uani 1 1 d .
H25 H 0.8696 0.8520 0.1351 0.098 Uiso 1 1 calc R
C26 C 0.8374(3) 0.8333(4) 0.2716(6) 0.0735(19) Uani 1 1 d .
H26 H 0.8616 0.7733 0.2861 0.088 Uiso 1 1 calc R
C27 C 0.7975(2) 0.8732(3) 0.3409(4) 0.0496(13) Uani 1 1 d .
C28 C 0.8938(2) 1.2411(2) 0.7755(3) 0.0326(9) Uani 1 1 d .
C29 C 0.9169(2) 1.3154(2) 0.7246(3) 0.0328(9) Uani 1 1 d .
C30 C 0.9858(2) 1.3718(3) 0.7674(3) 0.0365(10) Uani 1 1 d .
H30 H 0.9982 1.4228 0.7283 0.044 Uiso 1 1 calc R
C31 C 1.0364(2) 1.3509(3) 0.8699(4) 0.0414(11) Uani 1 1 d .
H31 H 1.0846 1.3886 0.9023 0.050 Uiso 1 1 calc R
C32 C 1.0184(2) 1.2772(3) 0.9261(3) 0.0421(10) Uani 1 1 d .
H32 H 1.0532 1.2637 0.9969 0.050 Uiso 1 1 calc R
C33 C 0.9490(2) 1.2235(3) 0.8775(3) 0.0396(10) Uani 1 1 d .
C1S C 0.7826(4) 0.5516(3) 0.3252(6) 0.105(3) Uani 1 1 d .
H1S H 0.7775 0.4832 0.3153 0.126 Uiso 1 1 d R
Cl1S Cl 0.70316(9) 0.58842(9) 0.38119(12) 0.0724(4) Uani 1 1 d .
Cl2S Cl 0.76798(13) 0.60198(15) 0.19911(15) 0.1374(9) Uani 1 1 d .
Cl3S Cl 0.88502(10) 0.57622(9) 0.41254(15) 0.0934(6) Uani 1 1 d .
F1 F 0.4013(2) 0.9581(2) -0.0173(2) 0.0767(9) Uani 1 1 d .
F2 F 0.5712(2) 0.7315(2) 0.1969(2) 0.0849(10) Uani 1 1 d .
F3 F 0.73535(16) 1.09088(15) 0.2131(2) 0.0549(7) Uani 1 1 d .
F4 F 0.79048(15) 0.82675(16) 0.4282(2) 0.0635(8) Uani 1 1 d .
F5 F 0.86763(13) 1.33441(14) 0.62275(18) 0.0393(6) Uani 1 1 d .
F6 F 0.93250(13) 1.14919(16) 0.93146(19) 0.0503(6) Uani 1 1 d .
N1 N 0.32557(16) 0.85682(18) 0.2575(2) 0.0267(7) Uani 1 1 d .
H1N H 0.3434 0.8899 0.3167 0.032 Uiso 1 1 calc R
N2 N 0.58924(16) 0.93617(18) 0.2843(2) 0.0278(7) Uani 1 1 d .
H2N H 0.6162 0.9064 0.2445 0.033 Uiso 1 1 calc R
N3 N 0.74177(16) 1.09643(18) 0.5647(2) 0.0280(7) Uani 1 1 d .

loop_
_atom_site_aniso_label
_atom_site_aniso_U_11
_atom_site_aniso_U_22
_atom_site_aniso_U_33
_atom_site_aniso_U_23
_atom_site_aniso_U_13
_atom_site_aniso_U_12
C1 0.0235(18) 0.0187(17) 0.039(2) 0.0009(17) -0.0043(16) -0.0058(15)
C2 0.030(2) 0.0200(18) 0.032(2) -0.0059(17) -0.0028(17) -0.0120(15)
C3 0.036(2) 0.028(2) 0.026(2) -0.0041(17) 0.0010(17) -0.0135(17)
C4 0.033(2) 0.0214(18) 0.022(2) 0.0007(16) 0.0007(16) -0.0086(16)
C5 0.0280(19) 0.0260(19) 0.023(2) 0.0031(16) -0.0027(15) -0.0121(16)
C6 0.0246(18) 0.0255(19) 0.025(2) 0.0033(16) 0.0017(15) -0.0099(15)
C7 0.0241(18) 0.030(2) 0.032(2) 0.0019(17) 0.0063(16) -0.0095(16)
C8 0.0242(18) 0.0260(18) 0.023(2) 0.0006(16) -0.0020(15) -0.0060(15)
C9 0.0277(19) 0.0126(16) 0.028(2) -0.0001(15) -0.0035(16) -0.0057(14)
C10 0.0213(18) 0.0120(16) 0.046(2) 0.0007(17) -0.0009(16) -0.0005(14)
C11 0.0230(17) 0.0090(15) 0.039(2) -0.0028(16) -0.0022(16) -0.0019(14)
C12 0.0187(17) 0.0164(17) 0.046(2) -0.0027(17) 0.0009(17) 0.0037(14)
C13 0.0206(18) 0.0176(17) 0.043(2) -0.0055(17) -0.0043(16) 0.0017(15)
C14 0.0233(19) 0.0174(17) 0.039(2) 0.0016(17) -0.0035(16) 0.0027(15)
C15 0.0230(18) 0.0230(18) 0.039(2) -0.0036(17) 0.0014(16) -0.0073(15)
C16 0.041(2) 0.038(2) 0.030(2) -0.0092(19) 0.0103(18) -0.029(2)
C17 0.078(3) 0.044(3) 0.029(3) 0.002(2) 0.004(2) -0.038(3)
C18 0.133(5) 0.066(4) 0.030(3) -0.018(3) 0.027(3) -0.066(4)
C19 0.144(6) 0.094(5) 0.053(4) -0.041(4) 0.067(4) -0.082(5)
C20 0.109(4) 0.076(4) 0.061(4) -0.021(3) 0.055(3) -0.016(3)
C21 0.071(3) 0.063(3) 0.035(3) -0.007(2) 0.027(2) -0.014(3)
C22 0.0187(18) 0.0219(19) 0.057(3) -0.018(2) 0.0000(18) -0.0095(15)
C23 0.043(2) 0.025(2) 0.073(3) -0.027(2) 0.021(2) -0.0093(18)
C24 0.066(3) 0.063(3) 0.088(4) -0.047(3) 0.036(3) -0.034(3)
C25 0.048(3) 0.087(5) 0.112(6) -0.081(4) 0.028(3) -0.018(3)
C26 0.036(3) 0.055(3) 0.110(5) -0.058(4) -0.009(3) 0.009(2)
C27 0.023(2) 0.029(2) 0.079(4) -0.027(3) -0.013(2) 0.0045(18)
C28 0.0236(19) 0.029(2) 0.043(3) -0.0093(19) 0.0056(17) -0.0053(16)
C29 0.0276(19) 0.027(2) 0.041(3) -0.0082(19) 0.0053(18) -0.0020(17)
C30 0.031(2) 0.026(2) 0.053(3) -0.0083(19) 0.012(2) -0.0080(17)
C31 0.026(2) 0.036(2) 0.060(3) -0.016(2) 0.011(2) -0.0120(18)
C32 0.025(2) 0.045(2) 0.049(3) -0.012(2) -0.0014(19) -0.0090(19)
C33 0.028(2) 0.037(2) 0.051(3) -0.005(2) 0.007(2) -0.0117(18)
C1S 0.117(5) 0.042(3) 0.197(7) -0.063(4) 0.111(5) -0.045(3)
Cl1S 0.0778(9) 0.0749(9) 0.0796(10) 0.0083(7) 0.0469(8) 0.0037(7)
Cl2S 0.1596(16) 0.1821(19) 0.1059(14) -0.1069(14) 0.0945(13) -0.1304(15)
Cl3S 0.0916(10) 0.0509(8) 0.1679(17) -0.0157(9) 0.0856(11) 0.0024(7)
F1 0.112(2) 0.0652(19) 0.0350(16) 0.0101(14) -0.0078(15) -0.0149(18)
F2 0.129(3) 0.088(2) 0.0487(18) 0.0081(16) 0.0426(18) 0.057(2)
F3 0.0774(17) 0.0337(13) 0.0588(17) -0.0111(12) 0.0280(14) -0.0129(12)
F4 0.0557(15) 0.0243(12) 0.085(2) -0.0112(14) -0.0198(14) 0.0145(11)
F5 0.0389(12) 0.0325(12) 0.0434(14) -0.0060(11) 0.0066(11) -0.0082(10)
F6 0.0389(13) 0.0499(14) 0.0511(16) 0.0031(12) -0.0042(11) -0.0187(11)
N1 0.0239(15) 0.0201(15) 0.0313(18) -0.0037(13) 0.0003(13) -0.0098(12)
N2 0.0229(15) 0.0215(15) 0.0357(19) -0.0069(14) 0.0030(13) -0.0074(12)
N3 0.0207(15) 0.0165(14) 0.0386(19) -0.0004(14) -0.0043(13) -0.0026(12)

loop_
_atom_type_symbol
_atom_type_description
_atom_type_scat_dispersion_real
_atom_type_scat_dispersion_imag
_atom_type_scat_source
C C 0.0033 0.0016 'International Tables Vol C Tables 4.2.6.8 and 6.1.1.4'
H H 0.0000 0.0000 'International Tables Vol C Tables 4.2.6.8 and 6.1.1.4'
N N 0.0061 0.0033 'International Tables Vol C Tables 4.2.6.8 and 6.1.1.4'
F F 0.0171 0.0103 'International Tables Vol C Tables 4.2.6.8 and 6.1.1.4'
Cl Cl 0.1484 0.1585 'International Tables Vol C Tables 4.2.6.8 and 6.1.1.4'

loop_
_geom_angle_atom_site_label_1
_geom_angle_atom_site_label_2
_geom_angle_atom_site_label_3
_geom_angle
_geom_angle_site_symmetry_1
C15 C1 N1 126.0(3) 3_676
C15 C1 C2 128.4(3) 3_676
N1 C1 C2 105.5(3) .
C3 C2 C1 109.8(3) .
C3 C2 H2 125.1 .
C1 C2 H2 125.1 .
C2 C3 C4 109.0(3) .
C2 C3 H3 125.5 .
C4 C3 H3 125.5 .
C5 C4 N1 128.9(3) .
C5 C4 C3 125.3(3) .
N1 C4 C3 105.8(3) .
C4 C5 C6 125.1(3) .
C4 C5 C16 116.3(3) .
C6 C5 C16 118.7(3) .
N2 C6 C7 106.5(3) .
N2 C6 C5 120.1(3) .
C7 C6 C5 133.4(3) .
C8 C7 C6 108.2(3) .
C8 C7 H7 125.9 .
C6 C7 H7 125.9 .
C9 C8 C7 108.1(3) .
C9 C8 H8 126.0 .
C7 C8 H8 126.0 .
N2 C9 C8 106.1(3) .
N2 C9 C10 119.3(3) .
C8 C9 C10 134.5(3) .
C11 C10 C9 127.2(3) .
C11 C10 C22 117.6(3) .
C9 C10 C22 115.2(3) .
C10 C11 N3 126.4(3) .
C10 C11 C12 123.4(3) .
N3 C11 C12 110.2(3) .
C13 C12 C11 106.6(3) .
C13 C12 H12 126.7 .
C11 C12 H12 126.7 .
C12 C13 C14 106.4(3) .
C12 C13 H13 126.8 .
C14 C13 H13 126.8 .
N3 C14 C15 125.0(3) .
N3 C14 C13 112.0(3) .
C15 C14 C13 122.9(3) .
C1 C15 C14 125.5(3) 3_676
C1 C15 C28 116.8(3) 3_676
C14 C15 C28 117.8(3) .
C17 C16 C21 114.2(4) .
C17 C16 C5 122.5(4) .
C21 C16 C5 123.3(4) .
F1 C17 C18 118.1(5) .
F1 C17 C16 117.3(4) .
C18 C17 C16 124.6(6) .
C17 C18 C19 118.3(5) .
C17 C18 H18 120.9 .
C19 C18 H18 120.9 .
C18 C19 C20 121.2(5) .
C18 C19 H19 119.4 .
C20 C19 H19 119.4 .
C21 C20 C19 116.9(6) .
C21 C20 H20 121.5 .
C19 C20 H20 121.5 .
F2 C21 C16 117.6(4) .
F2 C21 C20 117.7(5) .
C16 C21 C20 124.7(5) .
C23 C22 C27 114.9(4) .
C23 C22 C10 122.0(3) .
C27 C22 C10 123.1(4) .
F3 C23 C22 117.0(3) .
F3 C23 C24 117.9(5) .
C22 C23 C24 125.0(4) .
C25 C24 C23 116.8(5) .
C25 C24 H24 121.6 .
C23 C24 H24 121.6 .
C26 C25 C24 120.9(5) .
C26 C25 H25 119.5 .
C24 C25 H25 119.5 .
C25 C26 C27 119.9(5) .
C25 C26 H26 120.0 .
C27 C26 H26 120.0 .
F4 C27 C26 120.5(4) .
F4 C27 C22 117.0(4) .
C26 C27 C22 122.4(5) .
C29 C28 C33 114.1(3) .
C29 C28 C15 122.2(4) .
C33 C28 C15 123.7(3) .
F5 C29 C30 117.4(3) .
F5 C29 C28 117.2(3) .
C30 C29 C28 125.4(4) .
C29 C30 C31 116.9(4) .
C29 C30 H30 121.5 .
C31 C30 H30 121.5 .
C32 C31 C30 121.4(4) .
C32 C31 H31 119.3 .
C30 C31 H31 119.3 .
C33 C32 C31 118.2(4) .
C33 C32 H32 120.9 .
C31 C32 H32 120.9 .
F6 C33 C32 118.4(4) .
F6 C33 C28 117.8(3) .
C32 C33 C28 123.9(4) .
Cl1S C1S Cl2S 110.2(4) .
Cl1S C1S Cl3S 110.6(3) .
Cl2S C1S Cl3S 111.5(3) .
Cl1S C1S H1S 108.2 .
Cl2S C1S H1S 108.0 .
Cl3S C1S H1S 108.1 .
C1 N1 C4 110.0(3) .
C1 N1 H1N 125.0 .
C4 N1 H1N 125.0 .
C6 N2 C9 111.1(3) .
C6 N2 H2N 124.4 .
C9 N2 H2N 124.4 .
C14 N3 C11 104.8(3) .

loop_
_geom_bond_atom_site_label_1
_geom_bond_atom_site_label_2
_geom_bond_distance
_geom_bond_site_symmetry_2
C1 C15 1.370(5) 3_676
C1 N1 1.386(4) .
C1 C2 1.438(5) .
C2 C3 1.326(5) .
C2 H2 0.9500 .
C3 C4 1.435(5) .
C3 H3 0.9500 .
C4 C5 1.356(5) .
C4 N1 1.396(4) .
C5 C6 1.449(5) .
C5 C16 1.500(5) .
C6 N2 1.352(4) .
C6 C7 1.390(5) .
C7 C8 1.389(4) .
C7 H7 0.9500 .
C8 C9 1.382(5) .
C8 H8 0.9500 .
C9 N2 1.379(4) .
C9 C10 1.424(5) .
C10 C11 1.373(5) .
C10 C22 1.487(5) .
C11 N3 1.390(5) .
C11 C12 1.450(5) .
C12 C13 1.335(5) .
C12 H12 0.9500 .
C13 C14 1.451(5) .
C13 H13 0.9500 .
C14 N3 1.336(4) .
C14 C15 1.436(5) .
C15 C1 1.370(5) 3_676
C15 C28 1.482(5) .
C16 C17 1.375(6) .
C16 C21 1.376(6) .
C17 F1 1.345(6) .
C17 C18 1.357(7) .
C18 C19 1.369(8) .
C18 H18 0.9500 .
C19 C20 1.380(8) .
C19 H19 0.9500 .
C20 C21 1.377(6) .
C20 H20 0.9500 .
C21 F2 1.359(5) .
C22 C23 1.378(6) .
C22 C27 1.385(5) .
C23 F3 1.358(5) .
C23 C24 1.383(6) .
C24 C25 1.383(8) .
C24 H24 0.9500 .
C25 C26 1.357(8) .
C25 H25 0.9500 .
C26 C27 1.379(7) .
C26 H26 0.9500 .
C27 F4 1.349(6) .
C28 C29 1.371(5) .
C28 C33 1.392(5) .
C29 F5 1.361(4) .
C29 C30 1.370(5) .
C30 C31 1.381(6) .
C30 H30 0.9500 .
C31 C32 1.371(6) .
C31 H31 0.9500 .
C32 C33 1.368(5) .
C32 H32 0.9500 .
C33 F6 1.352(4) .
C1S Cl1S 1.741(5) .
C1S Cl2S 1.742(8) .
C1S Cl3S 1.763(7) .
C1S H1S 1.0000 .
N1 H1N 0.8800 .
N2 H2N 0.8800 .
